data_7001778
loop_
_publ_author_name
'Ge, Qingchun'
'Corkery, T. Christopher'
'Humphrey, Mark G.'
'Samoc, Marek'
'Hor, T. S. Andy'

_publ_section_title
;
 Organobimetallic RuII--ReI 4-ethynylpyridyl complexes: structures and
 non-linear optical properties
;
_journal_issue 31
_journal_name_full 'Dalton Transactions'
_journal_page_first 6192
_journal_paper_doi 10.1039/b902800e
_journal_year 2009
_chemical_formula_sum 'C67 H57 F6 Fe N3 O4.5 P3 Re Ru'
_chemical_formula_weight 1526.19
_chemical_name_systematic
;
?
;
_space_group_IT_number 2
_symmetry_cell_setting triclinic
_symmetry_space_group_name_Hall '-P 1'
_symmetry_space_group_name_H-M 'P -1'
_atom_sites_solution_hydrogens geom
_atom_sites_solution_primary direct
_atom_sites_solution_secondary difmap
_audit_creation_method SHELXL-97
_cell_angle_alpha 76.8370(10)
_cell_angle_beta 87.3760(10)
_cell_angle_gamma 76.4780(10)
_cell_formula_units_Z 2
_cell_length_a 10.9936(4)
_cell_length_b 15.0032(5)
_cell_length_c 19.5116(6)
_cell_measurement_temperature 223(2)
_cell_volume 3046.71(18)
_computing_structure_refinement 'SHELXL-97 (Sheldrick, 1997)'
_computing_structure_solution 'SHELXS-97 (Sheldrick, 1990)'
_diffrn_ambient_temperature 223(2)
_diffrn_measured_fraction_theta_full 0.999
_diffrn_measured_fraction_theta_max 0.999
_diffrn_radiation_monochromator graphite
_diffrn_radiation_source 'fine-focus sealed tube'
_diffrn_radiation_type MoK\a
_diffrn_radiation_wavelength 0.71073
_diffrn_reflns_av_R_equivalents 0.0675
_diffrn_reflns_av_sigmaI/netI 0.1380
_diffrn_reflns_limit_h_max 12
_diffrn_reflns_limit_h_min -13
_diffrn_reflns_limit_k_max 18
_diffrn_reflns_limit_k_min -18
_diffrn_reflns_limit_l_max 24
_diffrn_reflns_limit_l_min -23
_diffrn_reflns_number 19681
_diffrn_reflns_theta_full 26.00
_diffrn_reflns_theta_max 26.00
_diffrn_reflns_theta_min 1.43
_exptl_absorpt_coefficient_mu 2.611
_exptl_absorpt_correction_T_max 0.7446
_exptl_absorpt_correction_T_min 0.4533
_exptl_absorpt_correction_type multi-scan
_exptl_absorpt_process_details 'Sadabs, (Sheldrick 2001)'
_exptl_crystal_density_diffrn 1.664
_exptl_crystal_density_meas ?
_exptl_crystal_density_method .
_exptl_crystal_F_000 1520
_exptl_crystal_size_max 0.36
_exptl_crystal_size_mid 0.20
_exptl_crystal_size_min 0.12
_refine_diff_density_max 1.301
_refine_diff_density_min -0.915
_refine_diff_density_rms 0.172
_refine_ls_extinction_method none
_refine_ls_goodness_of_fit_ref 1.011
_refine_ls_hydrogen_treatment constr
_refine_ls_matrix_type full
_refine_ls_number_parameters 761
_refine_ls_number_reflns 11983
_refine_ls_number_restraints 66
_refine_ls_restrained_S_all 1.033
_refine_ls_R_factor_all 0.1197
_refine_ls_R_factor_gt 0.0737
_refine_ls_shift/su_max 0.021
_refine_ls_shift/su_mean 0.001
_refine_ls_structure_factor_coef Fsqd
_refine_ls_weighting_details 'calc w=1/[\s^2^(Fo^2^)+(0.0621P)^2^+0.0000P] where P=(Fo^2^+2Fc^2^)/3'
_refine_ls_weighting_scheme calc
_refine_ls_wR_factor_gt 0.1459
_refine_ls_wR_factor_ref 0.1652
_reflns_number_gt 7840
_reflns_number_total 11983
_reflns_threshold_expression >2sigma(I)
_cod_data_source_file b902800e.txt
_cod_data_source_block 7257
_cod_depositor_comments
;
The following automatic conversions were performed:
'_symmetry_cell_setting' value 'Triclinic' changed to 'triclinic'
according to '/home/saulius/struct/CIF-dictionaries/cif_core.dic'
dictionary named 'cif_core.dic' version 2.4.1 from
2010-06-29.

'_exptl_absorpt_correction_type' value 'Multi-scan' changed
to 'multi-scan' according to
'/home/saulius/struct/CIF-dictionaries/cif_core.dic' dictionary named
'cif_core.dic' version 2.4.1 from 2010-06-29.

Automatic conversion script
Id: cif_fix_enum 1527 2010-12-29 10:47:43Z saulius 
;
_cod_original_sg_symbol_H-M P-1
_cod_original_formula_sum 'C67 H57 F6 Fe N3 O4.50 P3 Re Ru'
_cod_database_code 7001778

loop_
_symmetry_equiv_pos_as_xyz
'x, y, z'
'-x, -y, -z'

loop_
_atom_site_label
_atom_site_type_symbol
_atom_site_fract_x
_atom_site_fract_y
_atom_site_fract_z
_atom_site_U_iso_or_equiv
_atom_site_adp_type
_atom_site_occupancy
_atom_site_symmetry_multiplicity
_atom_site_calc_flag
_atom_site_refinement_flags
_atom_site_disorder_assembly
_atom_site_disorder_group
Ru1 Ru 0.15067(7) 0.29204(5) 0.82220(4) 0.0278(2) Uani 1 1 d . . .
Re1 Re 0.62062(4) -0.27415(3) 0.69691(2) 0.02898(14) Uani 1 1 d . . .
Fe1 Fe 0.53915(13) 0.30738(10) 0.78397(8) 0.0354(4) Uani 1 1 d . . .
P1 P 0.2946(2) 0.29502(17) 0.90192(14) 0.0283(6) Uani 1 1 d . . .
P2 P 0.2324(3) 0.37582(18) 0.72684(14) 0.0312(6) Uani 1 1 d . . .
N1 N 0.5168(8) -0.1450(5) 0.7253(4) 0.032(2) Uani 1 1 d . . .
N2 N 0.4823(8) -0.2443(6) 0.6141(4) 0.037(2) Uani 1 1 d . . .
O1 O 0.7736(8) -0.4552(5) 0.6603(4) 0.052(2) Uani 1 1 d . . .
O2 O 0.8249(8) -0.3061(6) 0.8074(4) 0.058(2) Uani 1 1 d . . .
O3 O 0.4956(8) -0.4016(5) 0.8097(4) 0.050(2) Uani 1 1 d . . .
C1 C -0.0471(10) 0.3342(9) 0.7807(7) 0.053(3) Uani 1 1 d . . .
H1 H -0.0737 0.3623 0.7312 0.063 Uiso 1 1 calc R . .
C2 C -0.0393(9) 0.3843(8) 0.8338(6) 0.043(3) Uani 1 1 d . . .
H2 H -0.0593 0.4535 0.8277 0.052 Uiso 1 1 calc R . .
C3 C -0.0049(9) 0.3181(8) 0.8967(6) 0.045(3) Uani 1 1 d . . .
H3 H 0.0021 0.3325 0.9432 0.053 Uiso 1 1 calc R . .
C4 C 0.0051(10) 0.2277(8) 0.8842(6) 0.047(3) Uani 1 1 d . . .
H4 H 0.0209 0.1680 0.9203 0.056 Uiso 1 1 calc R . .
C5 C -0.0198(10) 0.2377(9) 0.8133(7) 0.051(3) Uani 1 1 d . . .
H5 H -0.0238 0.1860 0.7903 0.062 Uiso 1 1 calc R . .
C6 C 0.2622(8) 0.1764(6) 0.8027(5) 0.027(2) Uani 1 1 d . . .
C7 C 0.3210(9) 0.1040(7) 0.7883(5) 0.032(2) Uani 1 1 d . . .
C8 C 0.3909(9) -0.1235(7) 0.7326(5) 0.034(2) Uani 1 1 d . . .
H8 H 0.3458 -0.1656 0.7235 0.041 Uiso 1 1 calc R . .
C9 C 0.3254(9) -0.0438(7) 0.7526(5) 0.034(2) Uani 1 1 d . . .
H9 H 0.2378 -0.0328 0.7565 0.041 Uiso 1 1 calc R . .
C10 C 0.3874(10) 0.0210(6) 0.7672(5) 0.031(2) Uani 1 1 d . . .
C11 C 0.5170(9) -0.0007(7) 0.7594(5) 0.032(2) Uani 1 1 d . . .
H11 H 0.5641 0.0398 0.7692 0.039 Uiso 1 1 calc R . .
C12 C 0.5753(10) -0.0786(7) 0.7382(5) 0.034(2) Uani 1 1 d . . .
H12 H 0.6623 -0.0887 0.7318 0.041 Uiso 1 1 calc R . .
N4 N 0.6875(8) -0.1810(5) 0.6083(5) 0.037(2) Uani 1 1 d . . .
C14 C 0.3762(12) -0.2746(9) 0.6173(6) 0.057(4) Uani 1 1 d . . .
H14 H 0.3593 -0.3142 0.6596 0.069 Uiso 1 1 calc R . .
C15 C 0.2918(14) -0.2528(10) 0.5646(7) 0.083(5) Uani 1 1 d . . .
H15 H 0.2180 -0.2751 0.5711 0.100 Uiso 1 1 calc R . .
C16 C 0.3155(13) -0.1975(10) 0.5012(7) 0.070(4) Uani 1 1 d . . .
H16 H 0.2582 -0.1826 0.4637 0.084 Uiso 1 1 calc R . .
C17 C 0.4261(11) -0.1628(8) 0.4921(6) 0.046(3) Uani 1 1 d . . .
C18 C 0.4639(13) -0.1091(9) 0.4306(6) 0.061(4) Uani 1 1 d . . .
H18 H 0.4132 -0.0940 0.3902 0.074 Uiso 1 1 calc R . .
C19 C 0.5688(12) -0.0779(8) 0.4262(6) 0.051(3) Uani 1 1 d . . .
H19 H 0.5902 -0.0412 0.3836 0.061 Uiso 1 1 calc R . .
C20 C 0.6479(11) -0.1004(7) 0.4862(6) 0.041(3) Uani 1 1 d . . .
C21 C 0.7615(12) -0.0724(8) 0.4845(6) 0.051(3) Uani 1 1 d . . .
H21 H 0.7898 -0.0395 0.4422 0.062 Uiso 1 1 calc R . .
C22 C 0.8302(12) -0.0936(8) 0.5450(7) 0.051(3) Uani 1 1 d . . .
H22 H 0.9034 -0.0716 0.5458 0.061 Uiso 1 1 calc R . .
C23 C 0.7916(10) -0.1467(7) 0.6039(6) 0.040(3) Uani 1 1 d . . .
H23 H 0.8409 -0.1607 0.6447 0.048 Uiso 1 1 calc R . .
C24 C 0.5060(10) -0.1886(7) 0.5527(5) 0.032(2) Uani 1 1 d . . .
C25 C 0.6174(10) -0.1558(7) 0.5475(5) 0.033(2) Uani 1 1 d . . .
C26 C 0.7151(10) -0.3854(6) 0.6714(5) 0.033(2) Uani 1 1 d . . .
C27 C 0.5415(10) -0.3510(7) 0.7667(5) 0.036(3) Uani 1 1 d . . .
C28 C 0.7466(12) -0.2923(7) 0.7652(6) 0.047(3) Uani 1 1 d . . .
C29 C 0.4616(9) 0.2778(7) 0.8818(5) 0.033(2) Uani 1 1 d . . .
C30 C 0.5353(10) 0.3458(7) 0.8759(5) 0.041(3) Uani 1 1 d . . .
H30 H 0.5041 0.4106 0.8826 0.050 Uiso 1 1 calc R . .
C31 C 0.6566(10) 0.3067(8) 0.8614(6) 0.049(3) Uani 1 1 d . . .
H31 H 0.7273 0.3383 0.8557 0.059 Uiso 1 1 calc R . .
C32 C 0.6625(11) 0.2141(8) 0.8545(6) 0.043(3) Uani 1 1 d . . .
H32 H 0.7378 0.1688 0.8435 0.051 Uiso 1 1 calc R . .
C33 C 0.5416(10) 0.1981(7) 0.8663(6) 0.038(3) Uani 1 1 d . . .
H33 H 0.5172 0.1392 0.8645 0.045 Uiso 1 1 calc R . .
C34 C 0.3999(10) 0.3589(7) 0.7120(5) 0.036(3) Uani 1 1 d . . .
C35 C 0.4748(9) 0.2733(7) 0.7003(5) 0.033(2) Uani 1 1 d . . .
H35 H 0.4454 0.2155 0.7012 0.040 Uiso 1 1 calc R . .
C36 C 0.5982(10) 0.2839(8) 0.6874(6) 0.047(3) Uani 1 1 d . . .
H36 H 0.6705 0.2346 0.6785 0.057 Uiso 1 1 calc R . .
C37 C 0.6021(12) 0.3756(8) 0.6914(6) 0.052(3) Uani 1 1 d . . .
H37 H 0.6768 0.4028 0.6851 0.062 Uiso 1 1 calc R . .
C38 C 0.4805(9) 0.4217(7) 0.7042(6) 0.046(3) Uani 1 1 d . . .
H38 H 0.4552 0.4875 0.7097 0.055 Uiso 1 1 calc R . .
C1A C 0.2873(9) 0.2003(7) 0.9807(5) 0.032(2) Uani 1 1 d . . .
C2A C 0.3360(11) 0.1065(7) 0.9777(6) 0.044(3) Uani 1 1 d . . .
H2A H 0.3792 0.0917 0.9376 0.053 Uiso 1 1 calc R . .
C3A C 0.3203(11) 0.0358(8) 1.0342(6) 0.048(3) Uani 1 1 d . . .
H3A H 0.3544 -0.0273 1.0325 0.057 Uiso 1 1 calc R . .
C4A C 0.2557(12) 0.0557(8) 1.0930(6) 0.053(3) Uani 1 1 d . . .
H4A H 0.2439 0.0067 1.1305 0.063 Uiso 1 1 calc R . .
C5A C 0.2091(12) 0.1464(9) 1.0964(6) 0.054(3) Uani 1 1 d . . .
H5A H 0.1651 0.1605 1.1365 0.065 Uiso 1 1 calc R . .
C6A C 0.2256(10) 0.2171(7) 1.0420(6) 0.042(3) Uani 1 1 d . . .
H6A H 0.1943 0.2796 1.0459 0.050 Uiso 1 1 calc R . .
C1B C 0.2705(10) 0.3968(7) 0.9425(5) 0.032(2) Uani 1 1 d . . .
C2B C 0.3492(10) 0.3984(7) 0.9961(5) 0.040(3) Uani 1 1 d . . .
H2B H 0.4158 0.3463 1.0119 0.048 Uiso 1 1 calc R . .
C3B C 0.3313(11) 0.4740(8) 1.0260(6) 0.046(3) Uani 1 1 d . . .
H3B H 0.3872 0.4740 1.0610 0.055 Uiso 1 1 calc R . .
C4B C 0.2355(11) 0.5486(8) 1.0064(6) 0.048(3) Uani 1 1 d . . .
H4B H 0.2246 0.6000 1.0278 0.057 Uiso 1 1 calc R . .
C5B C 0.1542(11) 0.5498(7) 0.9557(6) 0.047(3) Uani 1 1 d . . .
H5B H 0.0868 0.6017 0.9413 0.056 Uiso 1 1 calc R . .
C6B C 0.1730(9) 0.4728(7) 0.9258(5) 0.035(2) Uani 1 1 d . . .
H6B H 0.1150 0.4729 0.8918 0.042 Uiso 1 1 calc R . .
C1C C 0.1787(9) 0.5028(7) 0.7194(5) 0.031(2) Uani 1 1 d . . .
C2C C 0.2324(9) 0.5458(6) 0.7618(5) 0.033(2) Uani 1 1 d . . .
H2C H 0.3003 0.5102 0.7911 0.040 Uiso 1 1 calc R . .
C3C C 0.1888(10) 0.6396(8) 0.7619(6) 0.043(3) Uani 1 1 d . . .
H3C H 0.2262 0.6670 0.7917 0.052 Uiso 1 1 calc R . .
C4C C 0.0901(11) 0.6938(8) 0.7185(6) 0.052(3) Uani 1 1 d . . .
H4C H 0.0598 0.7580 0.7180 0.062 Uiso 1 1 calc R . .
C5C C 0.0377(11) 0.6508(8) 0.6759(7) 0.055(3) Uani 1 1 d . . .
H5C H -0.0283 0.6864 0.6452 0.066 Uiso 1 1 calc R . .
C6C C 0.0798(11) 0.5584(8) 0.6777(6) 0.051(3) Uani 1 1 d . . .
H6C H 0.0399 0.5309 0.6491 0.061 Uiso 1 1 calc R . .
C1D C 0.1848(11) 0.3602(8) 0.6411(6) 0.047(3) Uani 1 1 d . . .
C2D C 0.2101(14) 0.4173(9) 0.5794(7) 0.082(5) Uani 1 1 d . . .
H2D H 0.2541 0.4638 0.5802 0.098 Uiso 1 1 calc R . .
C3D C 0.1713(14) 0.4071(10) 0.5162(7) 0.095(6) Uani 1 1 d . . .
H3D H 0.1825 0.4500 0.4745 0.114 Uiso 1 1 calc R . .
C4D C 0.1180(17) 0.3367(12) 0.5137(9) 0.088(5) Uani 1 1 d . . .
H4D H 0.0989 0.3273 0.4698 0.106 Uiso 1 1 calc R . .
C5D C 0.0915(14) 0.2797(11) 0.5722(7) 0.073(4) Uani 1 1 d . . .
H5D H 0.0484 0.2332 0.5700 0.088 Uiso 1 1 calc R . .
C6D C 0.1280(11) 0.2896(8) 0.6364(6) 0.045(3) Uani 1 1 d . . .
H6D H 0.1136 0.2470 0.6777 0.054 Uiso 1 1 calc R . .
P3 P 0.9297(3) 0.0388(2) 0.6854(2) 0.0639(11) Uani 1 1 d D . .
O1S O 0.2443(11) 0.7785(7) 0.8651(6) 0.084(3) Uani 1 1 d . . .
C1S C 0.3508(16) 0.7630(10) 0.9081(8) 0.084(5) Uani 1 1 d . . .
H1S1 H 0.3607 0.7027 0.9423 0.101 Uiso 1 1 calc R . .
H1S2 H 0.4262 0.7612 0.8791 0.101 Uiso 1 1 calc R . .
C2S C 0.3338(19) 0.8371(11) 0.9434(9) 0.104(6) Uani 1 1 d . . .
H2S1 H 0.3843 0.8817 0.9213 0.124 Uiso 1 1 calc R . .
H2S2 H 0.3599 0.8125 0.9927 0.124 Uiso 1 1 calc R . .
C3S C 0.204(2) 0.8828(14) 0.9389(10) 0.124(7) Uani 1 1 d . . .
H3S1 H 0.1932 0.9496 0.9164 0.148 Uiso 1 1 calc R . .
H3S2 H 0.1677 0.8773 0.9860 0.148 Uiso 1 1 calc R . .
C4S C 0.1434(18) 0.8341(15) 0.8955(12) 0.121(7) Uani 1 1 d . . .
H4S1 H 0.0930 0.7946 0.9251 0.146 Uiso 1 1 calc R . .
H4S2 H 0.0894 0.8801 0.8589 0.146 Uiso 1 1 calc R . .
O1Y O 0.628(2) 0.5025(19) 0.5514(11) 0.200 Uiso 0.50 1 d PD A -1
C1Y C 0.645(3) 0.424(2) 0.518(2) 0.200 Uiso 0.50 1 d PD A -1
H1Y1 H 0.6279 0.3684 0.5508 0.240 Uiso 0.50 1 calc PR A -1
H1Y2 H 0.7298 0.4084 0.4998 0.240 Uiso 0.50 1 calc PR A -1
C2Y C 0.552(2) 0.4584(14) 0.4599(10) 0.200 Uiso 0.50 1 d PD A -1
H2Y1 H 0.5085 0.4093 0.4567 0.240 Uiso 0.50 1 calc PR A -1
H2Y2 H 0.5926 0.4767 0.4150 0.240 Uiso 0.50 1 calc PR A -1
C3Y C 0.461(3) 0.542(2) 0.4772(12) 0.200 Uiso 0.50 1 d PD A -1
H3Y1 H 0.4238 0.5859 0.4341 0.240 Uiso 0.50 1 calc PR A -1
H3Y2 H 0.3935 0.5220 0.5071 0.240 Uiso 0.50 1 calc PR A -1
C4Y C 0.535(2) 0.586(2) 0.5147(18) 0.200 Uiso 0.50 1 d PD A -1
H4Y1 H 0.4837 0.6184 0.5481 0.240 Uiso 0.50 1 calc PR A -1
H4Y2 H 0.5748 0.6303 0.4820 0.240 Uiso 0.50 1 calc PR A -1
F1 F 0.8783(13) 0.1468(7) 0.6812(10) 0.109(5) Uiso 0.574(13) 1 d PD B 1
F2 F 0.7978(9) 0.0240(10) 0.6802(8) 0.099(5) Uiso 0.574(13) 1 d PD B 1
F3 F 0.9942(14) -0.0638(7) 0.6829(9) 0.109(5) Uiso 0.574(13) 1 d PD B 1
F4 F 1.0649(9) 0.0631(9) 0.6791(9) 0.099(5) Uiso 0.574(13) 1 d PD B 1
F5 F 0.9381(16) 0.0584(12) 0.6011(5) 0.110(5) Uiso 0.574(13) 1 d PD B 1
F6 F 0.9366(16) 0.0211(11) 0.7648(5) 0.110(5) Uiso 0.574(13) 1 d PD B 1
F7 F 0.8334(18) 0.0698(12) 0.7435(9) 0.114(7) Uiso 0.426(13) 1 d PD B 2
F8 F 0.9175(18) -0.0669(8) 0.7209(9) 0.097(6) Uiso 0.426(13) 1 d PD B 2
F9 F 1.0295(16) 0.0014(14) 0.6366(9) 0.114(7) Uiso 0.426(13) 1 d PD B 2
F11 F 0.8200(17) 0.0413(13) 0.6358(10) 0.098(6) Uiso 0.426(13) 1 d PD B 2
F10 F 0.9115(19) 0.1435(7) 0.6479(9) 0.097(6) Uiso 0.426(13) 1 d PD B 2
F12 F 1.0215(17) 0.0284(13) 0.7456(8) 0.098(6) Uiso 0.426(13) 1 d PD B 2

loop_
_atom_site_aniso_label
_atom_site_aniso_U_11
_atom_site_aniso_U_22
_atom_site_aniso_U_33
_atom_site_aniso_U_23
_atom_site_aniso_U_13
_atom_site_aniso_U_12
Ru1 0.0198(4) 0.0299(4) 0.0359(5) -0.0157(4) -0.0013(4) -0.0018(4)
Re1 0.0340(3) 0.0230(2) 0.0301(2) -0.00809(16) -0.00062(17) -0.00458(18)
Fe1 0.0227(8) 0.0317(8) 0.0520(10) -0.0154(7) 0.0039(7) -0.0017(7)
P1 0.0245(14) 0.0266(14) 0.0371(16) -0.0140(12) -0.0026(12) -0.0049(12)
P2 0.0288(15) 0.0297(14) 0.0357(16) -0.0139(12) -0.0002(12) -0.0016(12)
N1 0.039(5) 0.024(4) 0.036(5) -0.010(4) -0.003(4) -0.010(4)
N2 0.043(6) 0.038(5) 0.038(5) -0.015(4) -0.001(4) -0.016(5)
O1 0.060(6) 0.041(5) 0.058(5) -0.021(4) 0.001(4) -0.010(4)
O2 0.051(5) 0.069(6) 0.051(5) -0.015(4) -0.012(4) -0.004(5)
O3 0.060(6) 0.046(5) 0.044(5) -0.002(4) 0.005(4) -0.022(4)
C1 0.021(6) 0.078(10) 0.064(9) -0.026(7) -0.012(6) -0.011(6)
C2 0.023(6) 0.037(6) 0.069(9) -0.018(6) 0.000(6) 0.000(5)
C3 0.025(6) 0.061(8) 0.053(8) -0.023(6) 0.003(5) -0.012(6)
C4 0.026(6) 0.051(7) 0.059(8) -0.007(6) 0.003(5) -0.005(6)
C5 0.030(7) 0.065(9) 0.072(9) -0.038(7) 0.000(6) -0.013(6)
C6 0.016(5) 0.028(5) 0.035(6) -0.013(4) 0.004(4) 0.002(4)
C7 0.026(6) 0.038(6) 0.032(6) -0.016(5) 0.002(4) -0.002(5)
C8 0.028(6) 0.030(6) 0.047(7) -0.012(5) -0.003(5) -0.011(5)
C9 0.021(6) 0.037(6) 0.047(7) -0.014(5) 0.006(5) -0.011(5)
C10 0.040(6) 0.023(5) 0.029(6) -0.008(4) 0.002(5) -0.003(5)
C11 0.021(5) 0.034(6) 0.047(7) -0.024(5) -0.002(5) 0.001(5)
C12 0.029(6) 0.038(6) 0.034(6) -0.006(5) -0.005(5) -0.006(5)
N4 0.037(5) 0.018(4) 0.053(6) -0.015(4) 0.011(4) 0.004(4)
C14 0.059(9) 0.074(9) 0.045(8) 0.001(6) -0.009(6) -0.040(8)
C15 0.092(12) 0.111(13) 0.059(10) 0.011(9) -0.032(9) -0.072(11)
C16 0.056(9) 0.103(12) 0.055(9) -0.009(8) -0.023(7) -0.030(9)
C17 0.053(8) 0.038(7) 0.045(7) -0.008(6) -0.001(6) -0.006(6)
C18 0.069(10) 0.071(9) 0.035(7) -0.004(7) 0.001(7) -0.007(8)
C19 0.065(9) 0.049(7) 0.031(7) 0.003(5) 0.008(6) -0.012(7)
C20 0.048(7) 0.035(6) 0.037(7) -0.006(5) -0.009(6) -0.002(6)
C21 0.066(9) 0.056(8) 0.041(8) -0.017(6) 0.013(6) -0.028(7)
C22 0.059(8) 0.043(7) 0.062(9) -0.017(6) 0.018(7) -0.029(6)
C23 0.029(6) 0.035(6) 0.059(8) -0.020(6) 0.006(5) -0.006(5)
C24 0.034(6) 0.032(6) 0.034(6) -0.010(5) 0.001(5) -0.010(5)
C25 0.037(6) 0.023(5) 0.038(6) -0.010(5) 0.002(5) -0.003(5)
C26 0.053(7) 0.017(5) 0.030(6) -0.014(4) 0.000(5) -0.004(5)
C27 0.039(7) 0.033(6) 0.032(6) -0.012(5) -0.006(5) 0.005(5)
C28 0.052(8) 0.034(6) 0.058(8) -0.030(6) -0.003(6) 0.004(6)
C29 0.032(6) 0.032(6) 0.042(6) -0.013(5) 0.002(5) -0.014(5)
C30 0.040(7) 0.036(6) 0.054(8) -0.018(5) 0.002(6) -0.012(5)
C31 0.023(6) 0.066(8) 0.066(9) -0.029(7) 0.002(6) -0.014(6)
C32 0.041(7) 0.044(7) 0.044(7) -0.019(5) -0.008(5) -0.003(6)
C33 0.032(6) 0.027(6) 0.049(7) -0.007(5) -0.012(5) 0.002(5)
C34 0.037(6) 0.038(6) 0.030(6) -0.006(5) 0.000(5) -0.005(5)
C35 0.031(6) 0.041(6) 0.027(6) -0.009(5) 0.011(4) -0.009(5)
C36 0.027(6) 0.055(8) 0.060(8) -0.022(6) 0.020(5) -0.005(6)
C37 0.052(8) 0.047(7) 0.059(8) -0.007(6) 0.004(6) -0.020(6)
C38 0.032(7) 0.030(6) 0.069(9) -0.003(6) 0.009(6) -0.004(5)
C1A 0.025(6) 0.031(6) 0.045(7) -0.010(5) -0.001(5) -0.013(5)
C2A 0.054(8) 0.037(6) 0.040(7) -0.009(5) -0.011(6) -0.006(6)
C3A 0.063(8) 0.030(6) 0.051(8) -0.007(6) -0.012(6) -0.013(6)
C4A 0.078(10) 0.038(7) 0.039(7) 0.009(6) -0.016(7) -0.020(7)
C5A 0.073(9) 0.053(8) 0.037(7) -0.015(6) 0.008(6) -0.013(7)
C6A 0.040(7) 0.047(7) 0.046(7) -0.028(6) 0.002(5) -0.008(6)
C1B 0.040(6) 0.027(5) 0.034(6) -0.013(5) 0.006(5) -0.011(5)
C2B 0.037(7) 0.037(6) 0.046(7) -0.012(5) -0.003(5) -0.007(5)
C3B 0.055(8) 0.049(7) 0.045(7) -0.024(6) -0.004(6) -0.023(7)
C4B 0.052(8) 0.043(7) 0.063(8) -0.031(6) 0.005(6) -0.020(6)
C5B 0.047(7) 0.032(6) 0.060(8) -0.022(6) 0.012(6) 0.001(5)
C6B 0.028(6) 0.038(6) 0.041(6) -0.015(5) 0.008(5) -0.007(5)
C1C 0.025(6) 0.030(5) 0.039(6) -0.012(5) 0.004(5) -0.004(5)
C2C 0.028(6) 0.028(5) 0.043(7) -0.012(5) 0.005(5) 0.000(5)
C3C 0.042(7) 0.047(7) 0.044(7) -0.012(6) 0.000(6) -0.016(6)
C4C 0.056(8) 0.031(6) 0.066(9) -0.015(6) 0.001(7) -0.002(6)
C5C 0.044(8) 0.047(7) 0.067(9) -0.011(7) -0.015(7) 0.007(6)
C6C 0.058(8) 0.040(7) 0.059(8) -0.020(6) -0.020(7) -0.005(6)
C1D 0.061(8) 0.048(7) 0.026(6) -0.017(5) -0.004(6) 0.005(6)
C2D 0.145(16) 0.064(9) 0.048(9) -0.025(7) -0.006(9) -0.036(10)
C3D 0.171(19) 0.061(10) 0.040(9) -0.011(7) -0.005(10) 0.001(11)
C4D 0.123(15) 0.084(12) 0.065(11) -0.046(10) -0.018(10) -0.007(11)
C5D 0.093(12) 0.084(11) 0.049(9) -0.040(8) -0.008(8) -0.008(9)
C6D 0.058(8) 0.044(7) 0.036(7) -0.018(5) -0.011(6) -0.007(6)
P3 0.045(2) 0.060(2) 0.092(3) -0.033(2) -0.025(2) -0.0006(18)
O1S 0.095(9) 0.077(7) 0.087(8) -0.011(6) -0.036(7) -0.032(7)
C1S 0.104(14) 0.087(12) 0.066(11) -0.023(9) 0.004(10) -0.026(10)
C2S 0.124(17) 0.098(14) 0.087(13) -0.037(11) -0.021(12) -0.001(13)
C3S 0.15(2) 0.119(17) 0.110(16) -0.069(14) 0.021(15) -0.010(16)
C4S 0.087(15) 0.115(17) 0.15(2) -0.002(15) 0.010(14) -0.028(14)

loop_
_atom_type_symbol
_atom_type_description
_atom_type_scat_dispersion_real
_atom_type_scat_dispersion_imag
_atom_type_scat_source
C C 0.0033 0.0016 'International Tables Vol C Tables 4.2.6.8 and 6.1.1.4'
H H 0.0000 0.0000 'International Tables Vol C Tables 4.2.6.8 and 6.1.1.4'
N N 0.0061 0.0033 'International Tables Vol C Tables 4.2.6.8 and 6.1.1.4'
O O 0.0106 0.0060 'International Tables Vol C Tables 4.2.6.8 and 6.1.1.4'
Ru Ru -1.2594 0.8363 'International Tables Vol C Tables 4.2.6.8 and 6.1.1.4'
Re Re -1.0185 7.2310 'International Tables Vol C Tables 4.2.6.8 and 6.1.1.4'
Fe Fe 0.3463 0.8444 'International Tables Vol C Tables 4.2.6.8 and 6.1.1.4'
P P 0.1023 0.0942 'International Tables Vol C Tables 4.2.6.8 and 6.1.1.4'
F F 0.0171 0.0103 'International Tables Vol C Tables 4.2.6.8 and 6.1.1.4'

loop_
_geom_angle_atom_site_label_1
_geom_angle_atom_site_label_2
_geom_angle_atom_site_label_3
_geom_angle
_geom_angle_site_symmetry_1
_geom_angle_site_symmetry_3
_geom_angle_publ_flag
C6 Ru1 C3 133.5(4) . . ?
C6 Ru1 C4 98.8(4) . . ?
C3 Ru1 C4 37.0(4) . . ?
C6 Ru1 C5 91.7(4) . . ?
C3 Ru1 C5 61.2(4) . . ?
C4 Ru1 C5 36.2(4) . . ?
C6 Ru1 C1 118.6(4) . . ?
C3 Ru1 C1 61.3(4) . . ?
C4 Ru1 C1 61.0(4) . . ?
C5 Ru1 C1 36.6(4) . . ?
C6 Ru1 C2 152.7(4) . . ?
C3 Ru1 C2 36.4(4) . . ?
C4 Ru1 C2 61.0(4) . . ?
C5 Ru1 C2 61.1(4) . . ?
C1 Ru1 C2 37.0(4) . . ?
C6 Ru1 P2 88.4(3) . . ?
C3 Ru1 P2 137.6(3) . . ?
C4 Ru1 P2 156.2(3) . . ?
C5 Ru1 P2 121.5(3) . . ?
C1 Ru1 P2 95.7(4) . . ?
C2 Ru1 P2 103.7(3) . . ?
C6 Ru1 P1 88.9(3) . . ?
C3 Ru1 P1 91.9(3) . . ?
C4 Ru1 P1 106.3(3) . . ?
C5 Ru1 P1 142.0(3) . . ?
C1 Ru1 P1 150.1(3) . . ?
C2 Ru1 P1 113.4(3) . . ?
P2 Ru1 P1 96.49(10) . . ?
C27 Re1 C28 86.7(5) . . ?
C27 Re1 C26 88.4(4) . . ?
C28 Re1 C26 87.2(4) . . ?
C27 Re1 N2 97.6(4) . . ?
C28 Re1 N2 175.5(4) . . ?
C26 Re1 N2 94.2(4) . . ?
C27 Re1 N4 172.0(4) . . ?
C28 Re1 N4 101.1(5) . . ?
C26 Re1 N4 93.5(4) . . ?
N2 Re1 N4 74.6(3) . . ?
C27 Re1 N1 92.9(4) . . ?
C28 Re1 N1 92.1(4) . . ?
C26 Re1 N1 178.4(4) . . ?
N2 Re1 N1 86.5(3) . . ?
N4 Re1 N1 85.2(3) . . ?
C30 Fe1 C33 68.2(4) . . ?
C30 Fe1 C34 123.3(4) . . ?
C33 Fe1 C34 124.2(4) . . ?
C30 Fe1 C35 158.5(4) . . ?
C33 Fe1 C35 106.7(4) . . ?
C34 Fe1 C35 41.1(4) . . ?
C30 Fe1 C32 68.0(4) . . ?
C33 Fe1 C32 40.7(4) . . ?
C34 Fe1 C32 160.2(4) . . ?
C35 Fe1 C32 122.7(4) . . ?
C30 Fe1 C31 39.8(4) . . ?
C33 Fe1 C31 68.3(5) . . ?
C34 Fe1 C31 157.9(5) . . ?
C35 Fe1 C31 159.7(4) . . ?
C32 Fe1 C31 40.8(4) . . ?
C30 Fe1 C38 110.6(4) . . ?
C33 Fe1 C38 162.8(4) . . ?
C34 Fe1 C38 41.0(4) . . ?
C35 Fe1 C38 67.8(4) . . ?
C32 Fe1 C38 156.1(5) . . ?
C31 Fe1 C38 122.6(5) . . ?
C30 Fe1 C37 125.2(5) . . ?
C33 Fe1 C37 155.0(5) . . ?
C34 Fe1 C37 69.1(5) . . ?
C35 Fe1 C37 68.3(4) . . ?
C32 Fe1 C37 119.8(5) . . ?
C31 Fe1 C37 107.4(5) . . ?
C38 Fe1 C37 40.0(4) . . ?
C30 Fe1 C36 160.4(4) . . ?
C33 Fe1 C36 120.1(5) . . ?
C34 Fe1 C36 68.8(4) . . ?
C35 Fe1 C36 40.5(4) . . ?
C32 Fe1 C36 105.8(5) . . ?
C31 Fe1 C36 123.6(5) . . ?
C38 Fe1 C36 67.1(4) . . ?
C37 Fe1 C36 40.3(4) . . ?
C30 Fe1 C29 41.2(4) . . ?
C33 Fe1 C29 40.1(4) . . ?
C34 Fe1 C29 108.5(4) . . ?
C35 Fe1 C29 121.5(4) . . ?
C32 Fe1 C29 68.1(4) . . ?
C31 Fe1 C29 68.1(4) . . ?
C38 Fe1 C29 127.7(4) . . ?
C37 Fe1 C29 163.3(4) . . ?
C36 Fe1 C29 155.7(4) . . ?
C29 P1 C1B 100.9(5) . . ?
C29 P1 C1A 104.0(5) . . ?
C1B P1 C1A 100.4(4) . . ?
C29 P1 Ru1 122.0(3) . . ?
C1B P1 Ru1 119.0(3) . . ?
C1A P1 Ru1 107.8(3) . . ?
C34 P2 C1C 103.8(5) . . ?
C34 P2 C1D 98.7(5) . . ?
C1C P2 C1D 103.0(5) . . ?
C34 P2 Ru1 122.5(3) . . ?
C1C P2 Ru1 112.0(3) . . ?
C1D P2 Ru1 114.4(4) . . ?
C8 N1 C12 114.3(8) . . ?
C8 N1 Re1 123.6(6) . . ?
C12 N1 Re1 122.2(7) . . ?
C14 N2 C24 116.6(9) . . ?
C14 N2 Re1 127.4(8) . . ?
C24 N2 Re1 116.0(7) . . ?
C5 C1 C2 107.3(11) . . ?
C5 C1 Ru1 71.3(6) . . ?
C2 C1 Ru1 71.6(6) . . ?
C3 C2 C1 107.6(10) . . ?
C3 C2 Ru1 70.4(6) . . ?
C1 C2 Ru1 71.4(6) . . ?
C2 C3 C4 108.4(10) . . ?
C2 C3 Ru1 73.3(7) . . ?
C4 C3 Ru1 72.0(7) . . ?
C5 C4 C3 108.2(11) . . ?
C5 C4 Ru1 72.3(7) . . ?
C3 C4 Ru1 71.0(7) . . ?
C4 C5 C1 108.5(11) . . ?
C4 C5 Ru1 71.4(6) . . ?
C1 C5 Ru1 72.1(6) . . ?
C7 C6 Ru1 174.0(8) . . ?
C6 C7 C10 176.6(11) . . ?
N1 C8 C9 123.9(9) . . ?
C8 C9 C10 120.6(9) . . ?
C9 C10 C11 115.7(9) . . ?
C9 C10 C7 121.4(9) . . ?
C11 C10 C7 122.8(9) . . ?
C12 C11 C10 120.9(9) . . ?
C11 C12 N1 124.6(10) . . ?
C23 N4 C25 114.9(9) . . ?
C23 N4 Re1 128.9(8) . . ?
C25 N4 Re1 116.2(7) . . ?
N2 C14 C15 125.2(12) . . ?
C14 C15 C16 118.8(13) . . ?
C15 C16 C17 120.3(11) . . ?
C18 C17 C16 126.5(12) . . ?
C18 C17 C24 118.3(12) . . ?
C16 C17 C24 115.3(11) . . ?
C19 C18 C17 123.1(12) . . ?
C18 C19 C20 119.7(11) . . ?
C25 C20 C21 117.7(10) . . ?
C25 C20 C19 119.7(11) . . ?
C21 C20 C19 122.5(11) . . ?
C22 C21 C20 119.1(11) . . ?
C23 C22 C21 119.1(12) . . ?
C22 C23 N4 125.0(11) . . ?
N2 C24 C25 118.0(9) . . ?
N2 C24 C17 123.6(10) . . ?
C25 C24 C17 118.3(10) . . ?
C20 C25 N4 124.0(10) . . ?
C20 C25 C24 120.9(10) . . ?
N4 C25 C24 115.1(9) . . ?
O1 C26 Re1 175.8(9) . . ?
O3 C27 Re1 177.5(9) . . ?
O2 C28 Re1 178.2(9) . . ?
C33 C29 C30 105.9(9) . . ?
C33 C29 P1 127.7(8) . . ?
C30 C29 P1 126.4(7) . . ?
C33 C29 Fe1 68.5(6) . . ?
C30 C29 Fe1 67.5(6) . . ?
P1 C29 Fe1 126.5(5) . . ?
C31 C30 C29 109.6(9) . . ?
C31 C30 Fe1 71.2(6) . . ?
C29 C30 Fe1 71.4(6) . . ?
C30 C31 C32 107.9(10) . . ?
C30 C31 Fe1 69.0(6) . . ?
C32 C31 Fe1 69.4(6) . . ?
C33 C32 C31 107.3(10) . . ?
C33 C32 Fe1 69.2(6) . . ?
C31 C32 Fe1 69.8(6) . . ?
C29 C33 C32 109.3(9) . . ?
C29 C33 Fe1 71.5(6) . . ?
C32 C33 Fe1 70.0(6) . . ?
C35 C34 C38 105.9(9) . . ?
C35 C34 P2 122.3(8) . . ?
C38 C34 P2 131.7(8) . . ?
C35 C34 Fe1 69.7(6) . . ?
C38 C34 Fe1 70.2(6) . . ?
P2 C34 Fe1 128.0(6) . . ?
C36 C35 C34 108.6(10) . . ?
C36 C35 Fe1 70.7(6) . . ?
C34 C35 Fe1 69.2(6) . . ?
C37 C36 C35 108.3(10) . . ?
C37 C36 Fe1 69.7(7) . . ?
C35 C36 Fe1 68.8(6) . . ?
C38 C37 C36 107.1(10) . . ?
C38 C37 Fe1 69.7(7) . . ?
C36 C37 Fe1 70.0(7) . . ?
C37 C38 C34 109.9(10) . . ?
C37 C38 Fe1 70.3(6) . . ?
C34 C38 Fe1 68.8(6) . . ?
C6A C1A C2A 117.2(10) . . ?
C6A C1A P1 123.0(8) . . ?
C2A C1A P1 119.6(8) . . ?
C3A C2A C1A 119.5(11) . . ?
C4A C3A C2A 121.3(11) . . ?
C5A C4A C3A 119.5(11) . . ?
C4A C5A C6A 120.2(12) . . ?
C5A C6A C1A 122.4(10) . . ?
C6B C1B C2B 115.4(9) . . ?
C6B C1B P1 123.3(8) . . ?
C2B C1B P1 121.2(8) . . ?
C3B C2B C1B 121.1(10) . . ?
C4B C3B C2B 121.4(11) . . ?
C3B C4B C5B 120.0(10) . . ?
C4B C5B C6B 118.2(11) . . ?
C1B C6B C5B 123.8(10) . . ?
C6C C1C C2C 116.6(9) . . ?
C6C C1C P2 123.7(8) . . ?
C2C C1C P2 119.5(7) . . ?
C3C C2C C1C 121.5(9) . . ?
C2C C3C C4C 120.3(10) . . ?
C5C C4C C3C 117.9(10) . . ?
C6C C5C C4C 121.0(11) . . ?
C5C C6C C1C 122.7(10) . . ?
C2D C1D C6D 117.3(10) . . ?
C2D C1D P2 120.6(10) . . ?
C6D C1D P2 122.0(9) . . ?
C1D C2D C3D 120.2(12) . . ?
C4D C3D C2D 120.6(14) . . ?
C5D C4D C3D 121.0(14) . . ?
C4D C5D C6D 119.2(15) . . ?
C1D C6D C5D 121.3(12) . . ?
F9 P3 F6 127.3(9) . . ?
F9 P3 F2 118.9(10) . . ?
F6 P3 F2 97.4(7) . . ?
F9 P3 F12 94.9(8) . . ?
F6 P3 F12 38.6(8) . . ?
F2 P3 F12 135.7(9) . . ?
F9 P3 F10 96.2(8) . . ?
F6 P3 F10 113.7(10) . . ?
F2 P3 F10 101.1(10) . . ?
F12 P3 F10 102.8(11) . . ?
F9 P3 F3 49.9(9) . . ?
F6 P3 F3 94.3(7) . . ?
F2 P3 F3 93.8(8) . . ?
F12 P3 F3 86.8(10) . . ?
F10 P3 F3 145.8(8) . . ?
F9 P3 F11 93.3(12) . . ?
F6 P3 F11 130.5(10) . . ?
F2 P3 F11 33.2(8) . . ?
F12 P3 F11 168.8(11) . . ?
F10 P3 F11 83.8(11) . . ?
F3 P3 F11 92.7(10) . . ?
F9 P3 F1 122.7(10) . . ?
F6 P3 F1 89.9(9) . . ?
F2 P3 F1 91.8(6) . . ?
F12 P3 F1 92.7(10) . . ?
F10 P3 F1 27.3(8) . . ?
F3 P3 F1 172.4(8) . . ?
F11 P3 F1 89.3(10) . . ?
F9 P3 F7 173.7(10) . . ?
F6 P3 F7 46.6(9) . . ?
F2 P3 F7 63.7(9) . . ?
F12 P3 F7 80.1(11) . . ?
F10 P3 F7 88.6(7) . . ?
F3 P3 F7 125.5(8) . . ?
F11 P3 F7 91.2(12) . . ?
F1 P3 F7 61.7(8) . . ?
F9 P3 F4 57.4(9) . . ?
F6 P3 F4 90.4(8) . . ?
F2 P3 F4 171.5(8) . . ?
F12 P3 F4 52.5(8) . . ?
F10 P3 F4 72.6(9) . . ?
F3 P3 F4 88.7(6) . . ?
F11 P3 F4 138.7(11) . . ?
F1 P3 F4 84.9(6) . . ?
F7 P3 F4 120.8(10) . . ?
F9 P3 F5 48.0(8) . . ?
F6 P3 F5 173.7(8) . . ?
F2 P3 F5 88.8(6) . . ?
F12 P3 F5 135.2(9) . . ?
F10 P3 F5 65.2(9) . . ?
F3 P3 F5 84.7(9) . . ?
F11 P3 F5 55.7(9) . . ?
F1 P3 F5 90.3(9) . . ?
F7 P3 F5 138.2(10) . . ?
F4 P3 F5 83.4(8) . . ?
F9 P3 F8 90.3(11) . . ?
F6 P3 F8 69.5(9) . . ?
F2 P3 F8 66.7(8) . . ?
F12 P3 F8 86.9(7) . . ?
F10 P3 F8 167.8(10) . . ?
F3 P3 F8 40.7(8) . . ?
F11 P3 F8 85.5(7) . . ?
F1 P3 F8 146.9(9) . . ?
F7 P3 F8 85.7(7) . . ?
F4 P3 F8 119.5(8) . . ?
F5 P3 F8 112.9(9) . . ?
C1S O1S C4S 107.1(12) . . ?
C2S C1S O1S 108.1(14) . . ?
C1S C2S C3S 107.7(16) . . ?
C2S C3S C4S 106.3(15) . . ?
O1S C4S C3S 104.8(15) . . ?
C1Y O1Y C4Y 112.7(13) . . ?
O1Y C1Y C2Y 103.5(13) . . ?
C1Y C2Y C3Y 106.2(11) . . ?
C4Y C3Y C2Y 105.3(13) . . ?
C3Y C4Y O1Y 100.9(13) . . ?

loop_
_geom_bond_atom_site_label_1
_geom_bond_atom_site_label_2
_geom_bond_distance
_geom_bond_site_symmetry_2
_geom_bond_publ_flag
Ru1 C6 1.980(9) . ?
Ru1 C3 2.216(11) . ?
Ru1 C4 2.229(11) . ?
Ru1 C5 2.240(11) . ?
Ru1 C1 2.251(10) . ?
Ru1 C2 2.253(10) . ?
Ru1 P2 2.271(3) . ?
Ru1 P1 2.284(3) . ?
Re1 C27 1.894(12) . ?
Re1 C28 1.896(12) . ?
Re1 C26 1.906(9) . ?
Re1 N2 2.168(8) . ?
Re1 N4 2.178(9) . ?
Re1 N1 2.182(8) . ?
Fe1 C30 2.000(10) . ?
Fe1 C33 2.013(11) . ?
Fe1 C34 2.015(10) . ?
Fe1 C35 2.021(10) . ?
Fe1 C32 2.024(11) . ?
Fe1 C31 2.028(11) . ?
Fe1 C38 2.034(10) . ?
Fe1 C37 2.041(12) . ?
Fe1 C36 2.045(11) . ?
Fe1 C29 2.052(10) . ?
P1 C29 1.830(10) . ?
P1 C1B 1.836(9) . ?
P1 C1A 1.854(10) . ?
P2 C34 1.818(11) . ?
P2 C1C 1.832(10) . ?
P2 C1D 1.856(10) . ?
N1 C8 1.354(12) . ?
N1 C12 1.379(12) . ?
N2 C14 1.342(13) . ?
N2 C24 1.349(13) . ?
O1 C26 1.153(11) . ?
O2 C28 1.168(12) . ?
O3 C27 1.176(12) . ?
C1 C5 1.409(16) . ?
C1 C2 1.428(15) . ?
C2 C3 1.395(15) . ?
C3 C4 1.410(15) . ?
C4 C5 1.390(15) . ?
C6 C7 1.213(12) . ?
C7 C10 1.427(12) . ?
C8 C9 1.373(13) . ?
C9 C10 1.394(13) . ?
C10 C11 1.395(13) . ?
C11 C12 1.339(13) . ?
N4 C23 1.353(13) . ?
N4 C25 1.374(12) . ?
C14 C15 1.348(15) . ?
C15 C16 1.375(18) . ?
C16 C17 1.420(17) . ?
C17 C18 1.390(16) . ?
C17 C24 1.430(14) . ?
C18 C19 1.334(16) . ?
C19 C20 1.419(15) . ?
C20 C25 1.370(14) . ?
C20 C21 1.404(16) . ?
C21 C22 1.367(16) . ?
C22 C23 1.352(15) . ?
C24 C25 1.415(14) . ?
C29 C33 1.394(13) . ?
C29 C30 1.427(13) . ?
C30 C31 1.371(14) . ?
C31 C32 1.412(15) . ?
C32 C33 1.405(15) . ?
C34 C35 1.415(13) . ?
C34 C38 1.417(14) . ?
C35 C36 1.408(14) . ?
C36 C37 1.406(15) . ?
C37 C38 1.394(15) . ?
C1A C6A 1.391(14) . ?
C1A C2A 1.397(13) . ?
C2A C3A 1.381(15) . ?
C3A C4A 1.375(16) . ?
C4A C5A 1.352(15) . ?
C5A C6A 1.358(15) . ?
C1B C6B 1.359(13) . ?
C1B C2B 1.396(13) . ?
C2B C3B 1.361(13) . ?
C3B C4B 1.340(15) . ?
C4B C5B 1.359(15) . ?
C5B C6B 1.379(13) . ?
C1C C6C 1.375(14) . ?
C1C C2C 1.383(13) . ?
C2C C3C 1.378(13) . ?
C3C C4C 1.383(15) . ?
C4C C5C 1.378(15) . ?
C5C C6C 1.347(14) . ?
C1D C2D 1.368(17) . ?
C1D C6D 1.371(15) . ?
C2D C3D 1.374(17) . ?
C3D C4D 1.333(19) . ?
C4D C5D 1.33(2) . ?
C5D C6D 1.383(15) . ?
P3 F9 1.511(9) . ?
P3 F6 1.513(9) . ?
P3 F2 1.529(9) . ?
P3 F12 1.541(9) . ?
P3 F10 1.545(9) . ?
P3 F3 1.547(9) . ?
P3 F11 1.569(9) . ?
P3 F1 1.572(9) . ?
P3 F7 1.589(9) . ?
P3 F4 1.604(9) . ?
P3 F5 1.605(9) . ?
P3 F8 1.613(9) . ?
O1S C1S 1.415(16) . ?
O1S C4S 1.42(2) . ?
C1S C2S 1.408(12) . ?
C2S C3S 1.42(2) . ?
C3S C4S 1.51(2) . ?
O1Y C1Y 1.444(18) . ?
O1Y C4Y 1.481(19) . ?
C1Y C2Y 1.478(17) . ?
C2Y C3Y 1.503(18) . ?
C3Y C4Y 1.470(18) . ?
